data_7717431
loop_
_publ_author_name
'Gon&#xe7;alves, Ana C R'
'Libardi, Silvia H.'
'Borges, J&#xfa;lio C'
'Oliveira, Ronaldo J.'
'Gotzmann, Carla'
'Blacque, Olivier'
'de Albuquerque, Sergio'
'Lopes, Carla D.'
'Alberto, Roger'
'Maia, Pedro I. S.'

_publ_section_title
;
 Rhenium(I) and technetium(I) complexes with megazol derivatives: towards
 the development of a theranostic platform for Chagas disease.
;
_journal_issue 48
_journal_name_full 'Dalton transactions (Cambridge, England : 2003)'
_journal_page_first 19153
_journal_page_last 19165
_journal_paper_doi 10.1039/d4dt02714k
_journal_volume 53
_journal_year 2024
_chemical_formula_moiety 'C7 H10 N6 O2 S'
_chemical_formula_sum 'C7 H10 N6 O2 S'
_chemical_formula_weight 242.27
_chemical_name_common TscH,Me
_chemical_name_systematic (E)-N-methyl-2-((1-methyl-5-nitro-1H-imidazol-2-yl)methylene)hydrazinecarbothioamide
_space_group_crystal_system monoclinic
_space_group_IT_number 14
_space_group_name_Hall '-P 2ybc'
_space_group_name_H-M_alt 'P 1 21/c 1'
_atom_sites_solution_hydrogens mixed
_atom_sites_solution_primary dual
_audit_creation_date 2024-06-26
_audit_creation_method
;
Olex2 1.5
(compiled 2023.08.24 svn.re1ec1418 for OlexSys, GUI svn.r6817)
;
_audit_update_record
;
2024-06-28 deposited with the CCDC.	2024-11-01 downloaded from the CCDC.
;
_cell_angle_alpha 90
_cell_angle_beta 99.9473(17)
_cell_angle_gamma 90
_cell_formula_units_Z 4
_cell_length_a 7.83761(15)
_cell_length_b 10.32677(19)
_cell_length_c 13.6972(2)
_cell_measurement_reflns_used 5592
_cell_measurement_temperature 160.00(10)
_cell_measurement_theta_max 76.1790
_cell_measurement_theta_min 3.2450
_cell_volume 1091.95(3)
_computing_cell_refinement 'CrysAlisPro 1.171.40.39a (Rigaku OD, 2019)'
_computing_data_collection 'CrysAlisPro 1.171.40.39a (Rigaku OD, 2019)'
_computing_data_reduction 'CrysAlisPro 1.171.40.39a (Rigaku OD, 2019)'
_computing_molecular_graphics 'Olex2 1.5 (Dolomanov et al., 2009)'
_computing_publication_material 'Olex2 1.5 (Dolomanov et al., 2009)'
_computing_structure_refinement 'SHELXL 2016/4 (Sheldrick, 2015)'
_computing_structure_solution 'SHELXT  (Sheldrick, 2015)'
_diffrn_ambient_environment N~2~
_diffrn_ambient_temperature 160.00(10)
_diffrn_detector 'CCD plate'
_diffrn_detector_area_resol_mean 10.3801
_diffrn_detector_type Atlas
_diffrn_measured_fraction_theta_full 0.997
_diffrn_measured_fraction_theta_max 0.997
_diffrn_measurement_details
;
List of Runs (angles in degrees, time in seconds):

  # Type    Start    End  Width  t~exp~   \w     \q     \k     \f   Frames
#--------------------------------------------------------------------------
  1  \w   -116.00 -20.00   1.00    1.00    --  -42.74 -37.00   0.00   96
  2  \w    -65.00  30.00   1.00    1.00    --  -42.74  37.00-180.00   95
  3  \w     23.00  98.00   1.00    1.00    --   42.74-125.00 -30.00   75
  4  \w     23.00  98.00   1.00    1.00    --   42.74-125.00-150.00   75
  5  \w     87.00 178.00   1.00    1.00    --  111.00  30.00 -30.00   91
  6  \w     40.00 135.00   1.00    1.00    --  111.00 -45.00-180.00   95
  7  \w     83.00 178.00   1.00    1.00    --  111.00  61.00   0.00   95
  8  \w     36.00 113.00   1.00    1.00    --  111.00-111.00 -90.00   77
  9  \w     30.00 110.00   1.00    1.00    --  111.00 -94.00 -30.00   80
 10  \w    100.00 178.00   1.00    1.00    --  111.00 111.00-150.00   78
 11  \w    100.00 178.00   1.00    1.00    --  111.00 111.00-180.00   78
 12  \w    100.00 178.00   1.00    1.00    --  111.00 111.00-120.00   78
 13  \w     83.00 178.00   1.00    1.00    --  111.00  61.00  30.00   95
 14  \w     83.00 178.00   1.00    1.00    --  111.00  61.00  60.00   95
 15  \w   -113.00 -82.00   1.00    1.00    --  -42.74 -57.00-180.00   31
;
_diffrn_measurement_device 'four-circle diffractometer'
_diffrn_measurement_device_type 'SuperNova, Dual, Cu at home/near, Atlas'
_diffrn_measurement_method '\w scans'
_diffrn_orient_matrix_type 'CrysAlisPro convention (1999,Acta A55,543-557)'
_diffrn_orient_matrix_UB_11 -0.1427312000
_diffrn_orient_matrix_UB_12 -0.0978529000
_diffrn_orient_matrix_UB_13 -0.0414073000
_diffrn_orient_matrix_UB_21 0.0103347000
_diffrn_orient_matrix_UB_22 -0.0590064000
_diffrn_orient_matrix_UB_23 0.1040601000
_diffrn_orient_matrix_UB_31 -0.1393644000
_diffrn_orient_matrix_UB_32 0.0957683000
_diffrn_orient_matrix_UB_33 0.0219810000
_diffrn_radiation_monochromator mirror
_diffrn_radiation_probe x-ray
_diffrn_radiation_type 'Cu K\a'
_diffrn_radiation_wavelength 1.54184
_diffrn_reflns_av_R_equivalents 0.0165
_diffrn_reflns_av_unetI/netI 0.0129
_diffrn_reflns_Laue_measured_fraction_full 0.997
_diffrn_reflns_Laue_measured_fraction_max 0.997
_diffrn_reflns_limit_h_max 9
_diffrn_reflns_limit_h_min -9
_diffrn_reflns_limit_k_max 12
_diffrn_reflns_limit_k_min -11
_diffrn_reflns_limit_l_max 17
_diffrn_reflns_limit_l_min -16
_diffrn_reflns_number 8233
_diffrn_reflns_point_group_measured_fraction_full 0.997
_diffrn_reflns_point_group_measured_fraction_max 0.997
_diffrn_reflns_theta_full 67.684
_diffrn_reflns_theta_max 74.477
_diffrn_reflns_theta_min 5.731
_diffrn_source 'micro-focus sealed X-ray tube'
_diffrn_source_type 'SuperNova (Cu) X-ray Source'
_exptl_absorpt_coefficient_mu 2.656
_exptl_absorpt_correction_T_max 0.763
_exptl_absorpt_correction_T_min 0.615
_exptl_absorpt_correction_type analytical
_exptl_absorpt_process_details
;
CrysAlisPro 1.171.40.39a (Rigaku Oxford Diffraction, 2019)
Analytical numeric absorption correction using a multifaceted crystal
			model based on expressions derived by R.C. Clark & J.S. Reid.
(Clark, R. C. & Reid, J. S. (1995). Acta Cryst. A51, 887-897)
Empirical absorption correction using spherical harmonics,
 implemented in SCALE3 ABSPACK scaling algorithm.
;
_exptl_crystal_colour yellow
_exptl_crystal_colour_primary yellow
_exptl_crystal_density_diffrn 1.474
_exptl_crystal_description block
_exptl_crystal_F_000 504
_exptl_crystal_size_max 0.28
_exptl_crystal_size_mid 0.16
_exptl_crystal_size_min 0.12
_refine_diff_density_max 0.674
_refine_diff_density_min -0.433
_refine_diff_density_rms 0.048
_refine_ls_extinction_method none
_refine_ls_goodness_of_fit_ref 1.107
_refine_ls_hydrogen_treatment mixed
_refine_ls_matrix_type full
_refine_ls_number_parameters 143
_refine_ls_number_reflns 2225
_refine_ls_number_restraints 0
_refine_ls_restrained_S_all 1.107
_refine_ls_R_factor_all 0.0409
_refine_ls_R_factor_gt 0.0387
_refine_ls_shift/su_max 0.000
_refine_ls_shift/su_mean 0.000
_refine_ls_structure_factor_coef Fsqd
_refine_ls_weighting_details 'w=1/[\s^2^(Fo^2^)+(0.0487P)^2^+0.6300P] where P=(Fo^2^+2Fc^2^)/3'
_refine_ls_weighting_scheme calc
_refine_ls_wR_factor_gt 0.0999
_refine_ls_wR_factor_ref 0.1014
_reflns_Friedel_coverage 0.000
_reflns_number_gt 2105
_reflns_number_total 2225
_reflns_threshold_expression 'I > 2\s(I)'
_cod_data_source_file d4dt02714k2.cif
_cod_data_source_block 1
_cod_depositor_comments 'Adding full bibliography for 7717431--7717436.cif.'
_cod_original_cell_volume 1091.95(4)
_cod_database_code 7717431
_shelx_shelxl_version_number 2016/4
_chemical_oxdiff_formula 'C7 H10 N6 O2 S'
_chemical_oxdiff_usercomment AR34
_shelx_space_group_comment
;
The symmetry employed for this shelxl refinement is uniquely defined
by the following loop, which should always be used as a source of
symmetry information in preference to the above space-group names.
They are only intended as comments.
;
_shelx_estimated_absorpt_t_max 0.741
_shelx_estimated_absorpt_t_min 0.523
_olex2_refinement_description
;
1. Fixed Uiso
 At 1.2 times of:
  All C(H) groups
 At 1.5 times of:
  All C(H,H,H) groups
2. Uiso/Uaniso restraints and constraints
Uanis(C6) = Uanis(S1) = Uanis(N6)
3.a Aromatic/amide H refined with riding coordinates:
 C2(H2), C5(H5)
3.b Idealised Me refined as rotating group:
 C3(H3A,H3B,H3C), C7(H7A,H7B,H7C)
;
_olex2_submission_special_instructions 'No special instructions were received'
_oxdiff_exptl_absorpt_empirical_details
;
Empirical correction (ABSPACK) includes:
- Absorption correction using spherical harmonics
- Frame scaling
- Detector area scaling
- B-factor correction
;
_oxdiff_exptl_absorpt_empirical_full_max 1.542
_oxdiff_exptl_absorpt_empirical_full_min 0.649

loop_
_space_group_symop_operation_xyz
'x, y, z'
'-x, y+1/2, -z+1/2'
'-x, -y, -z'
'x, -y-1/2, z-1/2'

loop_
_atom_site_label
_atom_site_type_symbol
_atom_site_fract_x
_atom_site_fract_y
_atom_site_fract_z
_atom_site_U_iso_or_equiv
_atom_site_adp_type
_atom_site_occupancy
_atom_site_site_symmetry_order
_atom_site_calc_flag
_atom_site_refinement_flags_posn
_atom_site_refinement_flags_adp
_atom_site_refinement_flags_occupancy
_atom_site_disorder_assembly
_atom_site_disorder_group
C1 C 0.6101(2) 0.41503(16) 0.67368(12) 0.0259(3) Uani 1 1 d . . . . .
C2 C 0.6974(2) 0.52777(16) 0.66490(12) 0.0273(3) Uani 1 1 d . . . . .
H2 H 0.720619 0.593124 0.714222 0.033 Uiso 1 1 calc R U . . .
C4 C 0.68889(19) 0.41985(15) 0.53003(11) 0.0226(3) Uani 1 1 d . . . . .
C3 C 0.5273(3) 0.21702(16) 0.56245(15) 0.0361(4) Uani 1 1 d . . . . .
H3A H 0.517897 0.201942 0.491081 0.054 Uiso 1 1 calc R U . . .
H3B H 0.411914 0.212606 0.580696 0.054 Uiso 1 1 calc R U . . .
H3C H 0.601952 0.150695 0.598957 0.054 Uiso 1 1 calc R U . . .
C5 C 0.7190(2) 0.38142(16) 0.43288(12) 0.0273(3) Uani 1 1 d . . . . .
H5 H 0.681785 0.296871 0.411695 0.033 Uiso 1 1 calc R U . . .
C6 C 0.9143(2) 0.64565(17) 0.33223(13) 0.03205(15) Uani 1 1 d . . . . .
C7 C 0.9803(3) 0.6570(2) 0.16355(15) 0.0432(5) Uani 1 1 d . . . . .
H7A H 0.881753 0.695573 0.119345 0.065 Uiso 1 1 calc R U . . .
H7B H 1.037298 0.593685 0.126678 0.065 Uiso 1 1 calc R U . . .
H7C H 1.063028 0.725135 0.189378 0.065 Uiso 1 1 calc R U . . .
N1 N 0.53958(18) 0.37446(14) 0.75746(11) 0.0310(3) Uani 1 1 d . . . . .
N2 N 0.60251(16) 0.34577(13) 0.58738(10) 0.0238(3) Uani 1 1 d . . . . .
N3 N 0.74525(17) 0.53140(12) 0.57479(10) 0.0245(3) Uani 1 1 d . . . . .
N4 N 0.79059(18) 0.44874(14) 0.37179(10) 0.0287(3) Uani 1 1 d . . . . .
N5 N 0.84580(17) 0.57044(13) 0.39835(10) 0.0261(3) Uani 1 1 d . . . . .
H5A H 0.839(3) 0.599(2) 0.4553(16) 0.031(5) Uiso 1 1 d . . . . .
N6 N 0.9197(2) 0.59313(15) 0.24519(11) 0.03205(15) Uani 1 1 d . . . . .
H6 H 0.885(2) 0.5284(18) 0.2372(13) 0.020(4) Uiso 1 1 d . . . . .
O1 O 0.46547(18) 0.27014(14) 0.75572(10) 0.0424(3) Uani 1 1 d . . . . .
O2 O 0.5601(2) 0.44661(15) 0.82933(11) 0.0555(4) Uani 1 1 d . . . . .
S1 S 0.98093(6) 0.79557(4) 0.36877(3) 0.03205(15) Uani 1 1 d . . . . .

loop_
_atom_site_aniso_label
_atom_site_aniso_U_11
_atom_site_aniso_U_22
_atom_site_aniso_U_33
_atom_site_aniso_U_23
_atom_site_aniso_U_13
_atom_site_aniso_U_12
C1 0.0266(8) 0.0256(8) 0.0266(7) 0.0038(6) 0.0077(6) 0.0038(6)
C2 0.0310(8) 0.0249(8) 0.0269(8) -0.0016(6) 0.0072(6) 0.0021(6)
C4 0.0196(7) 0.0215(7) 0.0262(7) 0.0020(6) 0.0028(6) 0.0016(5)
C3 0.0409(10) 0.0244(9) 0.0454(10) -0.0025(7) 0.0137(8) -0.0084(7)
C5 0.0294(8) 0.0247(8) 0.0282(8) -0.0018(6) 0.0055(6) -0.0025(6)
C6 0.0352(2) 0.0268(2) 0.0346(2) 0.00643(15) 0.00707(17) 0.00046(15)
C7 0.0566(12) 0.0415(11) 0.0362(10) 0.0107(8) 0.0213(9) 0.0078(9)
N1 0.0312(8) 0.0329(8) 0.0306(7) 0.0079(6) 0.0101(6) 0.0061(6)
N2 0.0233(6) 0.0200(6) 0.0282(7) 0.0024(5) 0.0046(5) 0.0006(5)
N3 0.0254(7) 0.0221(6) 0.0264(6) 0.0001(5) 0.0058(5) 0.0007(5)
N4 0.0307(7) 0.0281(7) 0.0278(7) -0.0005(5) 0.0066(6) 0.0000(6)
N5 0.0290(7) 0.0244(7) 0.0262(7) 0.0019(5) 0.0081(5) 0.0013(5)
N6 0.0352(2) 0.0268(2) 0.0346(2) 0.00643(15) 0.00707(17) 0.00046(15)
O1 0.0436(8) 0.0445(8) 0.0399(7) 0.0130(6) 0.0095(6) -0.0105(6)
O2 0.0892(12) 0.0467(9) 0.0387(8) -0.0045(6) 0.0339(8) -0.0067(8)
S1 0.0352(2) 0.0268(2) 0.0346(2) 0.00643(15) 0.00707(17) 0.00046(15)

loop_
_atom_type_symbol
_atom_type_description
_atom_type_scat_dispersion_real
_atom_type_scat_dispersion_imag
_atom_type_scat_source
C C 0.0181 0.0091 'International Tables Vol C Tables 4.2.6.8 and 6.1.1.4'
H H 0.0000 0.0000 'International Tables Vol C Tables 4.2.6.8 and 6.1.1.4'
N N 0.0311 0.0180 'International Tables Vol C Tables 4.2.6.8 and 6.1.1.4'
O O 0.0492 0.0322 'International Tables Vol C Tables 4.2.6.8 and 6.1.1.4'
S S 0.3331 0.5567 'International Tables Vol C Tables 4.2.6.8 and 6.1.1.4'

loop_
_exptl_crystal_face_index_h
_exptl_crystal_face_index_k
_exptl_crystal_face_index_l
_exptl_crystal_face_perp_dist
0 1 1 0.0524
0 -1 -1 0.0724
-1 -1 -1 0.1101
0 1 0 0.0780
0 -1 0 0.0698
0 1 -1 0.0800
0 -1 1 0.0550
1 0 0 0.1158
-1 0 0 0.1250
0 0 1 0.0687
0 0 -1 0.1104

loop_
_geom_angle_atom_site_label_1
_geom_angle_atom_site_label_2
_geom_angle_atom_site_label_3
_geom_angle
_geom_angle_site_symmetry_1
_geom_angle_site_symmetry_3
_geom_angle_publ_flag
C2 C1 N1 126.38(15) . . ?
C2 C1 N2 108.42(13) . . ?
N2 C1 N1 125.20(15) . . ?
C1 C2 H2 125.5 . . ?
N3 C2 C1 109.05(14) . . ?
N3 C2 H2 125.5 . . ?
N2 C4 C5 123.68(14) . . ?
N3 C4 C5 124.20(14) . . ?
N3 C4 N2 112.12(13) . . ?
H3A C3 H3B 109.5 . . ?
H3A C3 H3C 109.5 . . ?
H3B C3 H3C 109.5 . . ?
N2 C3 H3A 109.5 . . ?
N2 C3 H3B 109.5 . . ?
N2 C3 H3C 109.5 . . ?
C4 C5 H5 116.3 . . ?
N4 C5 C4 127.44(15) . . ?
N4 C5 H5 116.3 . . ?
N5 C6 S1 117.51(13) . . ?
N6 C6 N5 116.25(16) . . ?
N6 C6 S1 126.24(14) . . ?
H7A C7 H7B 109.5 . . ?
H7A C7 H7C 109.5 . . ?
H7B C7 H7C 109.5 . . ?
N6 C7 H7A 109.5 . . ?
N6 C7 H7B 109.5 . . ?
N6 C7 H7C 109.5 . . ?
O1 N1 C1 119.63(15) . . ?
O1 N1 O2 123.27(15) . . ?
O2 N1 C1 117.09(15) . . ?
C1 N2 C3 128.79(14) . . ?
C4 N2 C1 104.63(13) . . ?
C4 N2 C3 126.50(14) . . ?
C4 N3 C2 105.77(13) . . ?
C5 N4 N5 118.66(14) . . ?
C6 N5 H5A 120.5(14) . . ?
N4 N5 C6 119.36(14) . . ?
N4 N5 H5A 120.1(14) . . ?
C6 N6 C7 125.29(17) . . ?
C6 N6 H6 116.5(14) . . ?
C7 N6 H6 118.1(14) . . ?

loop_
_geom_bond_atom_site_label_1
_geom_bond_atom_site_label_2
_geom_bond_distance
_geom_bond_site_symmetry_2
_geom_bond_publ_flag
C1 C2 1.366(2) . ?
C1 N1 1.420(2) . ?
C1 N2 1.374(2) . ?
C2 H2 0.9500 . ?
C2 N3 1.351(2) . ?
C4 C5 1.447(2) . ?
C4 N2 1.3581(19) . ?
C4 N3 1.343(2) . ?
C3 H3A 0.9800 . ?
C3 H3B 0.9800 . ?
C3 H3C 0.9800 . ?
C3 N2 1.471(2) . ?
C5 H5 0.9500 . ?
C5 N4 1.289(2) . ?
C6 N5 1.371(2) . ?
C6 N6 1.317(2) . ?
C6 S1 1.6823(18) . ?
C7 H7A 0.9800 . ?
C7 H7B 0.9800 . ?
C7 H7C 0.9800 . ?
C7 N6 1.448(2) . ?
N1 O1 1.222(2) . ?
N1 O2 1.223(2) . ?
N4 N5 1.358(2) . ?
N5 H5A 0.84(2) . ?
N6 H6 0.723(18) . ?

loop_
_geom_hbond_atom_site_label_D
_geom_hbond_atom_site_label_H
_geom_hbond_atom_site_label_A
_geom_hbond_distance_DH
_geom_hbond_distance_HA
_geom_hbond_distance_DA
_geom_hbond_angle_DHA
_geom_hbond_site_symmetry_A
C2 H2 O1_$1 0.95 2.42 3.091(2) 127.6 2_656
C5 H5 O1_$2 0.95 2.58 3.259(2) 128.5 4_565
N5 H5A N3 0.84(2) 2.03(2) 2.6986(19) 135.7(18) .

loop_
_geom_torsion_atom_site_label_1
_geom_torsion_atom_site_label_2
_geom_torsion_atom_site_label_3
_geom_torsion_atom_site_label_4
_geom_torsion
_geom_torsion_site_symmetry_1
_geom_torsion_site_symmetry_2
_geom_torsion_site_symmetry_3
_geom_torsion_site_symmetry_4
_geom_torsion_publ_flag
C1 C2 N3 C4 -0.89(18) . . . . ?
C2 C1 N1 O1 -179.37(16) . . . . ?
C2 C1 N1 O2 -0.8(3) . . . . ?
C2 C1 N2 C4 0.87(17) . . . . ?
C2 C1 N2 C3 177.82(15) . . . . ?
C4 C5 N4 N5 -0.2(3) . . . . ?
C5 C4 N2 C1 177.44(14) . . . . ?
C5 C4 N2 C3 0.4(2) . . . . ?
C5 C4 N3 C2 -177.42(15) . . . . ?
C5 N4 N5 C6 -176.74(15) . . . . ?
N1 C1 C2 N3 179.57(14) . . . . ?
N1 C1 N2 C4 -178.70(14) . . . . ?
N1 C1 N2 C3 -1.8(3) . . . . ?
N2 C1 C2 N3 0.00(18) . . . . ?
N2 C1 N1 O1 0.1(2) . . . . ?
N2 C1 N1 O2 178.74(16) . . . . ?
N2 C4 C5 N4 175.70(15) . . . . ?
N2 C4 N3 C2 1.50(17) . . . . ?
N3 C4 C5 N4 -5.5(3) . . . . ?
N3 C4 N2 C1 -1.48(17) . . . . ?
N3 C4 N2 C3 -178.52(15) . . . . ?
N5 C6 N6 C7 177.48(16) . . . . ?
N6 C6 N5 N4 0.7(2) . . . . ?
S1 C6 N5 N4 -179.94(12) . . . . ?
S1 C6 N6 C7 -1.8(3) . . . . ?

loop_
_exptl_oxdiff_crystal_face_indexfrac_h
_exptl_oxdiff_crystal_face_indexfrac_k
_exptl_oxdiff_crystal_face_indexfrac_l
_exptl_oxdiff_crystal_face_x
_exptl_oxdiff_crystal_face_y
_exptl_oxdiff_crystal_face_z
0.0000 1.0000 1.0000 -0.1393 0.0451 0.1177
-0.0000 -1.0000 -1.0000 0.1393 -0.0451 -0.1177
-1.0000 -1.0000 -1.0000 0.2820 -0.0554 0.0216
-0.0000 1.0000 0.0000 -0.0979 -0.0590 0.0958
0.0000 -1.0000 -0.0000 0.0979 0.0590 -0.0958
-0.0000 1.0000 -1.0000 -0.0564 -0.1631 0.0738
0.0000 -1.0000 1.0000 0.0564 0.1631 -0.0738
1.0000 -0.0000 -0.0000 -0.1427 0.0103 -0.1394
-1.0000 0.0000 0.0000 0.1427 -0.0103 0.1394
0.0000 -0.0000 1.0000 -0.0414 0.1041 0.0220
-0.0000 0.0000 -1.0000 0.0414 -0.1041 -0.0220
